data_2222313
loop_
_publ_author_name
'Zhang, Xiutang'
'Wei, Peihai'
'Li, Bin'
'Wu, Chunyong'
'Hu, Bo'

_publ_section_title
;Aquaazido{2,2'-[<i>o</i>-phenylenebis(nitrilomethylidyne)]diphenolato}manganese(III)
 hemihydrate
;
_journal_coeditor_code HB2977
_journal_issue 7
_journal_name_full 'Acta Crystallographica Section E'
_journal_page_first m707
_journal_paper_doi 10.1107/S1600536809020200
_journal_volume 65
_journal_year 2009
_chemical_formula_iupac '[Mn (C20 H14 N2 O2) (N3) (H2 O)], 0.5H2 O'
_chemical_formula_moiety 'C20 H14 Mn N5 O2, 0.5(H2 O)'
_chemical_formula_sum 'C20 H17 Mn N5 O3.5'
_chemical_formula_weight 438.33
_chemical_name_systematic
;
Aquaazido{2,2'-[<i>o</i>-
phenylenebis(nitrilomethylidyne)]diphenolato}manganese(III) hemihydrate
;
_space_group_IT_number 15
_symmetry_cell_setting monoclinic
_symmetry_space_group_name_Hall '-C 2yc'
_symmetry_space_group_name_H-M 'C 1 2/c 1'
_atom_sites_solution_hydrogens geom
_atom_sites_solution_primary direct
_atom_sites_solution_secondary difmap
_audit_creation_method SHELXL-97
_cell_angle_alpha 90.00
_cell_angle_beta 94.175(3)
_cell_angle_gamma 90.00
_cell_formula_units_Z 8
_cell_length_a 25.100(10)
_cell_length_b 11.478(5)
_cell_length_c 12.599(5)
_cell_measurement_reflns_used 3162
_cell_measurement_temperature 293(2)
_cell_measurement_theta_max 25.00
_cell_measurement_theta_min 3.02
_cell_volume 3620(3)
_computing_cell_refinement 'SAINT-Plus (Bruker, 2004)'
_computing_data_collection 'APEX2 (Bruker, 2004)'
_computing_data_reduction 'SAINT-Plus (Bruker, 2004)'
_computing_molecular_graphics 'SHELXTL (Sheldrick, 2008)'
_computing_publication_material 'SHELXTL (Sheldrick, 2008)'
_computing_structure_refinement 'SHELXL97 (Sheldrick, 2008)'
_computing_structure_solution 'SHELXS97 (Sheldrick, 2008)'
_diffrn_ambient_temperature 293(2)
_diffrn_measured_fraction_theta_full 0.990
_diffrn_measured_fraction_theta_max 0.990
_diffrn_measurement_device_type 'Bruker APEXII CCD area-detector'
_diffrn_measurement_method '\f and \w'
_diffrn_radiation_monochromator graphite
_diffrn_radiation_source 'fine-focus sealed tube'
_diffrn_radiation_type MoK\a
_diffrn_radiation_wavelength 0.71070
_diffrn_reflns_av_R_equivalents 0.0819
_diffrn_reflns_av_sigmaI/netI 0.0766
_diffrn_reflns_limit_h_max 29
_diffrn_reflns_limit_h_min -27
_diffrn_reflns_limit_k_max 13
_diffrn_reflns_limit_k_min -13
_diffrn_reflns_limit_l_max 13
_diffrn_reflns_limit_l_min -14
_diffrn_reflns_number 11927
_diffrn_reflns_theta_full 25.00
_diffrn_reflns_theta_max 25.00
_diffrn_reflns_theta_min 3.02
_diffrn_standards_decay_% 0
_diffrn_standards_interval_count 0
_diffrn_standards_interval_time 0
_diffrn_standards_number 0
_exptl_absorpt_coefficient_mu 0.767
_exptl_absorpt_correction_T_max 0.941
_exptl_absorpt_correction_T_min 0.914
_exptl_absorpt_correction_type multi-scan
_exptl_absorpt_process_details '(SADABS; Bruker, 2004)'
_exptl_crystal_colour pink
_exptl_crystal_density_diffrn 1.612
_exptl_crystal_density_method 'not measured'
_exptl_crystal_description block
_exptl_crystal_F_000 1808
_exptl_crystal_size_max 0.12
_exptl_crystal_size_mid 0.10
_exptl_crystal_size_min 0.08
_refine_diff_density_max 0.324
_refine_diff_density_min -0.380
_refine_ls_extinction_method none
_refine_ls_goodness_of_fit_ref 0.997
_refine_ls_hydrogen_treatment mixed
_refine_ls_matrix_type full
_refine_ls_number_parameters 280
_refine_ls_number_reflns 3162
_refine_ls_number_restraints 4
_refine_ls_restrained_S_all 0.996
_refine_ls_R_factor_all 0.0481
_refine_ls_R_factor_gt 0.0371
_refine_ls_shift/su_max 0.001
_refine_ls_shift/su_mean 0.000
_refine_ls_structure_factor_coef Fsqd
_refine_ls_weighting_details 'calc w=1/[\s^2^(Fo^2^)+(0.03P)^2^] where P=(Fo^2^+2Fc^2^)/3'
_refine_ls_weighting_scheme calc
_refine_ls_wR_factor_gt 0.0832
_refine_ls_wR_factor_ref 0.0858
_reflns_number_gt 2371
_reflns_number_total 3162
_reflns_threshold_expression I>2\s(I)
_cod_data_source_file hb2977.cif
_cod_data_source_block I
_cod_depositor_comments
;
The following automatic conversions were performed:
'_symmetry_cell_setting' value 'Monoclinic' changed to 'monoclinic'
according to '/home/saulius/struct/CIF-dictionaries/cif_core.dic'
dictionary named 'cif_core.dic' version 2.4.1 from 2010-06-29.

Automatic conversion script
Id: cif_fix_enum 1527 2010-12-29 10:47:43Z saulius 

The following automatic conversions were performed:

'_symmetry_cell_setting' value 'Monoclinic' changed to 'monoclinic'
according to /home/saulius/struct/CIF-dictionaries/cif_core.dic
dictionary named 'cif_core.dic' version 2.4.1 from 2010-06-29.

Automatic conversion script
Id: cif_fix_values 1715 2011-07-08 13:25:40Z adriana 
;
_cod_original_sg_symbol_H-M 'C 2/c'
_cod_original_formula_sum 'C20 H17 Mn1 N5 O3.5'
_cod_database_code 2222313
_cod_database_fobs_code 2222313

loop_
_symmetry_equiv_pos_as_xyz
'x, y, z'
'-x, y, -z+1/2'
'x+1/2, y+1/2, z'
'-x+1/2, y+1/2, -z+1/2'
'-x, -y, -z'
'x, -y, z-1/2'
'-x+1/2, -y+1/2, -z'
'x+1/2, -y+1/2, z-1/2'

loop_
_atom_site_type_symbol
_atom_site_label
_atom_site_fract_x
_atom_site_fract_y
_atom_site_fract_z
_atom_site_U_iso_or_equiv
_atom_site_adp_type
_atom_site_calc_flag
_atom_site_refinement_flags
_atom_site_occupancy
_atom_site_disorder_assembly
_atom_site_disorder_group
Mn Mn1 0.204685(15) 0.09791(3) 0.87813(3) 0.00903(13) Uani d . 1 . .
C C1 0.11631(10) 0.2543(2) 0.90445(18) 0.0102(6) Uani d . 1 . .
C C2 0.09780(10) 0.3688(2) 0.90882(19) 0.0124(6) Uani d . 1 . .
H H2 0.1219 0.4301 0.9061 0.015 Uiso calc R 1 . .
C C3 0.04451(10) 0.3928(2) 0.91706(19) 0.0156(6) Uani d . 1 . .
H H3 0.0332 0.4699 0.9196 0.019 Uiso calc R 1 . .
C C4 0.00719(10) 0.3029(2) 0.9217(2) 0.0180(6) Uani d . 1 . .
H H4 -0.0288 0.3197 0.9260 0.022 Uiso calc R 1 . .
C C5 0.02444(10) 0.1897(2) 0.9198(2) 0.0161(6) Uani d . 1 . .
H H5 -0.0002 0.1297 0.9238 0.019 Uiso calc R 1 . .
C C6 0.07880(10) 0.1623(2) 0.91183(18) 0.0110(6) Uani d . 1 . .
C C7 0.09346(10) 0.0426(2) 0.91314(18) 0.0114(6) Uani d . 1 . .
H H7 0.0662 -0.0115 0.9188 0.014 Uiso calc R 1 . .
C C8 0.15275(10) -0.1198(2) 0.91053(18) 0.0092(6) Uani d . 1 . .
C C9 0.11626(10) -0.2052(2) 0.93648(19) 0.0123(6) Uani d . 1 . .
H H9 0.0819 -0.1844 0.9525 0.015 Uiso calc R 1 . .
C C10 0.13142(10) -0.3207(2) 0.93819(18) 0.0123(6) Uani d . 1 . .
H H10 0.1071 -0.3777 0.9553 0.015 Uiso calc R 1 . .
C C11 0.18272(10) -0.3529(2) 0.91454(18) 0.0124(6) Uani d . 1 . .
H H11 0.1925 -0.4311 0.9157 0.015 Uiso calc R 1 . .
C C12 0.21902(10) -0.2690(2) 0.88938(18) 0.0109(6) Uani d . 1 . .
H H12 0.2533 -0.2906 0.8736 0.013 Uiso calc R 1 . .
C C13 0.20450(10) -0.1518(2) 0.88751(18) 0.0096(5) Uani d . 1 . .
C C14 0.28922(10) -0.0719(2) 0.84750(19) 0.0110(6) Uani d . 1 . .
H H14 0.3007 -0.1480 0.8385 0.013 Uiso calc R 1 . .
C C15 0.32741(10) 0.0188(2) 0.83746(18) 0.0111(6) Uani d . 1 . .
C C16 0.38034(10) -0.0164(2) 0.82023(18) 0.0145(6) Uani d . 1 . .
H H16 0.3878 -0.0954 0.8143 0.017 Uiso calc R 1 . .
C C17 0.42059(10) 0.0627(2) 0.81212(19) 0.0155(6) Uani d . 1 . .
H H17 0.4548 0.0377 0.7998 0.019 Uiso calc R 1 . .
C C18 0.40976(10) 0.1809(2) 0.82255(18) 0.0142(6) Uani d . 1 . .
H H18 0.4371 0.2350 0.8181 0.017 Uiso calc R 1 . .
C C19 0.35893(10) 0.2184(2) 0.83938(19) 0.0136(6) Uani d . 1 . .
H H19 0.3525 0.2978 0.8462 0.016 Uiso calc R 1 . .
C C20 0.31675(10) 0.1395(2) 0.84649(18) 0.0094(6) Uani d . 1 . .
N N1 0.23943(8) -0.05699(18) 0.86829(15) 0.0098(5) Uani d . 1 . .
N N2 0.14151(8) 0.00196(18) 0.90708(15) 0.0092(5) Uani d . 1 . .
N N3 0.17896(8) 0.07150(19) 0.70029(16) 0.0131(5) Uani d . 1 . .
N N4 0.13255(9) 0.05323(19) 0.67637(16) 0.0136(5) Uani d . 1 . .
N N5 0.08768(9) 0.0341(2) 0.65186(17) 0.0234(6) Uani d . 1 . .
O O1 0.16772(7) 0.23708(15) 0.89293(13) 0.0127(4) Uani d . 1 . .
O O2 0.26797(6) 0.18073(15) 0.85790(12) 0.0113(4) Uani d . 1 . .
O O1W 0.23229(7) 0.08568(17) 1.05761(13) 0.0138(4) Uani d D 1 . .
O O2W 0.0000 -0.0960(3) 0.7500 0.0383(8) Uani d SD 1 . .
H H1W 0.2366(10) 0.1525(7) 1.0796(16) 0.023(9) Uiso d D 1 . .
H H2W 0.2189(11) 0.0413(15) 1.0991(14) 0.037(10) Uiso d D 1 . .
H H3W 0.0224(11) -0.056(3) 0.723(3) 0.064(13) Uiso d D 1 . .

loop_
_atom_site_aniso_label
_atom_site_aniso_U_11
_atom_site_aniso_U_22
_atom_site_aniso_U_33
_atom_site_aniso_U_12
_atom_site_aniso_U_13
_atom_site_aniso_U_23
Mn1 0.0082(2) 0.0069(2) 0.0122(2) -0.00022(17) 0.00244(16) -0.00015(16)
C1 0.0133(14) 0.0136(14) 0.0037(13) 0.0011(11) 0.0004(10) 0.0013(11)
C2 0.0163(14) 0.0085(14) 0.0124(14) 0.0000(11) 0.0008(11) 0.0017(11)
C3 0.0190(15) 0.0117(15) 0.0162(15) 0.0046(12) 0.0017(12) 0.0029(11)
C4 0.0105(14) 0.0172(16) 0.0271(16) 0.0050(12) 0.0059(12) 0.0031(13)
C5 0.0130(14) 0.0117(15) 0.0239(16) -0.0027(11) 0.0035(12) 0.0033(12)
C6 0.0149(14) 0.0083(14) 0.0101(14) 0.0023(11) 0.0031(11) 0.0004(11)
C7 0.0121(14) 0.0118(15) 0.0105(14) -0.0045(11) 0.0024(11) -0.0004(11)
C8 0.0129(14) 0.0080(14) 0.0064(13) -0.0001(11) -0.0005(10) -0.0019(10)
C9 0.0119(14) 0.0114(15) 0.0138(14) -0.0013(11) 0.0035(11) -0.0016(11)
C10 0.0159(14) 0.0119(15) 0.0092(14) -0.0046(11) 0.0014(11) 0.0001(11)
C11 0.0205(15) 0.0067(14) 0.0093(13) 0.0021(11) -0.0028(11) 0.0002(11)
C12 0.0129(14) 0.0145(15) 0.0052(13) 0.0043(11) 0.0005(10) -0.0027(10)
C13 0.0124(14) 0.0120(14) 0.0042(13) -0.0028(11) -0.0007(10) -0.0015(11)
C14 0.0142(14) 0.0106(15) 0.0082(13) 0.0035(11) 0.0011(11) 0.0006(10)
C15 0.0128(14) 0.0144(14) 0.0062(13) -0.0007(11) 0.0016(10) 0.0010(11)
C16 0.0170(15) 0.0162(15) 0.0104(14) 0.0038(12) 0.0021(11) 0.0012(11)
C17 0.0069(14) 0.0278(17) 0.0119(14) 0.0028(12) 0.0011(11) 0.0015(12)
C18 0.0107(14) 0.0240(17) 0.0077(14) -0.0048(12) -0.0008(11) 0.0009(12)
C19 0.0193(15) 0.0119(15) 0.0095(14) -0.0023(12) -0.0006(11) -0.0023(11)
C20 0.0082(13) 0.0175(15) 0.0026(12) 0.0006(11) 0.0005(10) 0.0020(11)
N1 0.0135(12) 0.0086(12) 0.0073(11) 0.0005(9) 0.0014(9) 0.0004(9)
N2 0.0118(11) 0.0070(12) 0.0088(11) 0.0010(9) 0.0018(9) 0.0002(9)
N3 0.0097(12) 0.0190(14) 0.0108(12) -0.0020(9) 0.0013(9) 0.0014(9)
N4 0.0198(14) 0.0138(13) 0.0078(12) 0.0027(10) 0.0047(10) 0.0002(9)
N5 0.0122(13) 0.0395(17) 0.0183(13) 0.0007(12) -0.0002(10) 0.0000(11)
O1 0.0099(9) 0.0074(10) 0.0213(10) -0.0001(7) 0.0038(7) -0.0005(8)
O2 0.0114(9) 0.0097(10) 0.0133(10) -0.0007(8) 0.0037(7) 0.0011(8)
O1W 0.0192(11) 0.0090(11) 0.0133(10) -0.0039(8) 0.0027(8) -0.0004(9)
O2W 0.025(2) 0.028(2) 0.063(2) 0.000 0.0130(18) 0.000

loop_
_atom_type_symbol
_atom_type_description
_atom_type_scat_dispersion_real
_atom_type_scat_dispersion_imag
_atom_type_scat_source
C C 0.0033 0.0016 'International Tables Vol C Tables 4.2.6.8 and 6.1.1.4'
H H 0.0000 0.0000 'International Tables Vol C Tables 4.2.6.8 and 6.1.1.4'
N N 0.0061 0.0033 'International Tables Vol C Tables 4.2.6.8 and 6.1.1.4'
O O 0.0106 0.0060 'International Tables Vol C Tables 4.2.6.8 and 6.1.1.4'
Mn Mn 0.3368 0.7283 'International Tables Vol C Tables 4.2.6.8 and 6.1.1.4'

loop_
_geom_angle_atom_site_label_1
_geom_angle_atom_site_label_2
_geom_angle_atom_site_label_3
_geom_angle_site_symmetry_1
_geom_angle_site_symmetry_3
_geom_angle
_geom_angle_publ_flag
O1 Mn1 O2 . . 90.68(8) ?
O1 Mn1 N2 . . 92.69(8) ?
O2 Mn1 N2 . . 175.37(8) ?
O1 Mn1 N1 . . 175.33(8) ?
O2 Mn1 N1 . . 93.71(8) ?
N2 Mn1 N1 . . 82.83(9) ?
O1 Mn1 N3 . . 95.95(8) ?
O2 Mn1 N3 . . 96.55(7) ?
N2 Mn1 N3 . . 86.26(8) ?
N1 Mn1 N3 . . 85.12(8) ?
O1 Mn1 O1W . . 94.00(7) ?
O2 Mn1 O1W . . 88.14(7) ?
N2 Mn1 O1W . . 88.47(7) ?
N1 Mn1 O1W . . 84.58(7) ?
N3 Mn1 O1W . . 168.94(7) ?
O1 C1 C2 . . 118.3(2) ?
O1 C1 C6 . . 123.5(2) ?
C2 C1 C6 . . 118.2(2) ?
C3 C2 C1 . . 121.3(2) ?
C3 C2 H2 . . 119.4 ?
C1 C2 H2 . . 119.4 ?
C2 C3 C4 . . 120.9(3) ?
C2 C3 H3 . . 119.6 ?
C4 C3 H3 . . 119.6 ?
C5 C4 C3 . . 119.1(2) ?
C5 C4 H4 . . 120.5 ?
C3 C4 H4 . . 120.5 ?
C4 C5 C6 . . 121.4(2) ?
C4 C5 H5 . . 119.3 ?
C6 C5 H5 . . 119.3 ?
C5 C6 C1 . . 119.2(2) ?
C5 C6 C7 . . 117.7(2) ?
C1 C6 C7 . . 123.1(2) ?
N2 C7 C6 . . 125.9(2) ?
N2 C7 H7 . . 117.1 ?
C6 C7 H7 . . 117.1 ?
C9 C8 C13 . . 119.9(2) ?
C9 C8 N2 . . 124.3(2) ?
C13 C8 N2 . . 115.8(2) ?
C10 C9 C8 . . 119.6(2) ?
C10 C9 H9 . . 120.2 ?
C8 C9 H9 . . 120.2 ?
C9 C10 C11 . . 120.7(2) ?
C9 C10 H10 . . 119.7 ?
C11 C10 H10 . . 119.7 ?
C12 C11 C10 . . 120.0(2) ?
C12 C11 H11 . . 120.0 ?
C10 C11 H11 . . 120.0 ?
C11 C12 C13 . . 120.1(2) ?
C11 C12 H12 . . 119.9 ?
C13 C12 H12 . . 119.9 ?
C12 C13 C8 . . 119.7(2) ?
C12 C13 N1 . . 125.1(2) ?
C8 C13 N1 . . 115.1(2) ?
N1 C14 C15 . . 125.5(2) ?
N1 C14 H14 . . 117.2 ?
C15 C14 H14 . . 117.2 ?
C20 C15 C16 . . 118.3(2) ?
C20 C15 C14 . . 125.0(2) ?
C16 C15 C14 . . 116.6(2) ?
C17 C16 C15 . . 121.8(3) ?
C17 C16 H16 . . 119.1 ?
C15 C16 H16 . . 119.1 ?
C16 C17 C18 . . 119.3(2) ?
C16 C17 H17 . . 120.3 ?
C18 C17 H17 . . 120.3 ?
C19 C18 C17 . . 120.6(2) ?
C19 C18 H18 . . 119.7 ?
C17 C18 H18 . . 119.7 ?
C18 C19 C20 . . 121.3(3) ?
C18 C19 H19 . . 119.3 ?
C20 C19 H19 . . 119.3 ?
O2 C20 C19 . . 118.9(2) ?
O2 C20 C15 . . 122.5(2) ?
C19 C20 C15 . . 118.6(2) ?
C14 N1 C13 . . 122.8(2) ?
C14 N1 Mn1 . . 124.04(18) ?
C13 N1 Mn1 . . 113.16(16) ?
C7 N2 C8 . . 122.2(2) ?
C7 N2 Mn1 . . 124.61(18) ?
C8 N2 Mn1 . . 112.96(15) ?
N4 N3 Mn1 . . 117.69(16) ?
N5 N4 N3 . . 178.8(3) ?
C1 O1 Mn1 . . 129.44(16) ?
C20 O2 Mn1 . . 128.82(16) ?
Mn1 O1W H1W . . 107.2(17) ?
Mn1 O1W H2W . . 123.5(18) ?
H1W O1W H2W . . 114.6(19) ?

loop_
_geom_bond_atom_site_label_1
_geom_bond_atom_site_label_2
_geom_bond_site_symmetry_2
_geom_bond_distance
_geom_bond_publ_flag
Mn1 O1 . 1.8636(18) y
Mn1 O2 . 1.8844(18) y
Mn1 N2 . 1.986(2) y
Mn1 N1 . 1.988(2) y
Mn1 N3 . 2.306(2) y
Mn1 O1W . 2.321(2) y
C1 O1 . 1.324(3) ?
C1 C2 . 1.397(3) ?
C1 C6 . 1.422(3) ?
C2 C3 . 1.377(3) ?
C2 H2 . 0.9300 ?
C3 C4 . 1.398(4) ?
C3 H3 . 0.9300 ?
C4 C5 . 1.371(4) ?
C4 H4 . 0.9300 ?
C5 C6 . 1.411(3) ?
C5 H5 . 0.9300 ?
C6 C7 . 1.422(4) ?
C7 N2 . 1.301(3) ?
C7 H7 . 0.9300 ?
C8 C9 . 1.397(3) ?
C8 C13 . 1.401(3) ?
C8 N2 . 1.425(3) ?
C9 C10 . 1.379(4) ?
C9 H9 . 0.9300 ?
C10 C11 . 1.393(3) ?
C10 H10 . 0.9300 ?
C11 C12 . 1.379(3) ?
C11 H11 . 0.9300 ?
C12 C13 . 1.393(3) ?
C12 H12 . 0.9300 ?
C13 N1 . 1.430(3) ?
C14 N1 . 1.307(3) ?
C14 C15 . 1.427(3) ?
C14 H14 . 0.9300 ?
C15 C20 . 1.418(4) ?
C15 C16 . 1.420(3) ?
C16 C17 . 1.367(4) ?
C16 H16 . 0.9300 ?
C17 C18 . 1.392(4) ?
C17 H17 . 0.9300 ?
C18 C19 . 1.378(3) ?
C18 H18 . 0.9300 ?
C19 C20 . 1.401(3) ?
C19 H19 . 0.9300 ?
C20 O2 . 1.330(3) ?
N3 N4 . 1.200(3) ?
N4 N5 . 1.167(3) ?
O1W H1W . 0.820(11) ?
O1W H2W . 0.82(2) ?
O2W H3W . 0.82(3) ?

loop_
_geom_hbond_atom_site_label_D
_geom_hbond_atom_site_label_H
_geom_hbond_atom_site_label_A
_geom_hbond_site_symmetry_A
_geom_hbond_distance_DH
_geom_hbond_distance_HA
_geom_hbond_distance_DA
_geom_hbond_angle_DHA
O1W H2W N3 6_556 0.82(2) 2.12(2) 2.937(3) 176(3)
O1W H1W O2 7_557 0.820(11) 2.076(6) 2.885(3) 169(2)
O2W H3W N5 . 0.82(3) 2.18(3) 3.000(3) 173(4)
